data_7710526
loop_
_publ_author_name
'Wang, Yunlu'
'Zhou, Yanyan'
'Yao, Zhiwei'
'Huang, Wenru'
'Gao, Ting'
'Yan, Pengfei'
'Li, Hongfeng'

_publ_section_title
;
 Asymmetric induction in quadruple-stranded europium(III) helicates and
 circularly polarized luminescence.
;
_journal_issue 29
_journal_name_full 'Dalton transactions (Cambridge, England : 2003)'
_journal_page_first 10973
_journal_page_last 10982
_journal_paper_doi 10.1039/d2dt01379g
_journal_volume 51
_journal_year 2022
_chemical_absolute_configuration adrm
_chemical_formula_sum 'C17 H22 Br N3'
_chemical_formula_weight 348.28
_space_group_crystal_system trigonal
_space_group_IT_number 146
_space_group_name_Hall 'R 3'
_space_group_name_H-M_alt 'R 3 :H'
_atom_sites_solution_hydrogens geom
_audit_creation_method SHELXL-2014/7
_audit_update_record
;
2021-01-13 deposited with the CCDC.	2022-06-21 downloaded from the CCDC.
;
_cell_angle_alpha 90
_cell_angle_beta 90
_cell_angle_gamma 120
_cell_formula_units_Z 9
_cell_length_a 25.435(2)
_cell_length_b 25.435(2)
_cell_length_c 7.2225(4)
_cell_measurement_reflns_used 3257
_cell_measurement_temperature 293(2)
_cell_measurement_theta_max 28.3371
_cell_measurement_theta_min 3.1974
_cell_volume 4046.5(5)
_computing_cell_refinement 'CrysAlis PRO (Agilent, 2011)'
_computing_data_collection 'CrysAlis PRO (Agilent, 2011)'
_computing_data_reduction 'CrysAlis PRO (Agilent, 2011)'
_computing_molecular_graphics 'Bruker SHELXTL'
_computing_publication_material 'Bruker SHELXTL'
_computing_structure_refinement 'SHELXL-2014/7 (Sheldrick, 2014)'
_computing_structure_solution 'SHELXL-2014/7 (Sheldrick, 2014)'
_diffrn_ambient_temperature 293(2)
_diffrn_measured_fraction_theta_full 0.998
_diffrn_measured_fraction_theta_max 0.935
_diffrn_measurement_device_type 'Xcalibur, Eos'
_diffrn_measurement_method 'phi and omega scans'
_diffrn_radiation_monochromator graphite
_diffrn_radiation_source 'Enhance (Mo) X-ray Source'
_diffrn_radiation_type MoK\a
_diffrn_radiation_wavelength 0.71073
_diffrn_reflns_av_R_equivalents 0.0343
_diffrn_reflns_av_unetI/netI 0.0358
_diffrn_reflns_Laue_measured_fraction_full 0.998
_diffrn_reflns_Laue_measured_fraction_max 0.935
_diffrn_reflns_limit_h_max 33
_diffrn_reflns_limit_h_min -33
_diffrn_reflns_limit_k_max 22
_diffrn_reflns_limit_k_min -33
_diffrn_reflns_limit_l_max 9
_diffrn_reflns_limit_l_min -9
_diffrn_reflns_number 11298
_diffrn_reflns_point_group_measured_fraction_full 0.993
_diffrn_reflns_point_group_measured_fraction_max 0.893
_diffrn_reflns_theta_full 25.242
_diffrn_reflns_theta_max 28.401
_diffrn_reflns_theta_min 3.204
_exptl_absorpt_coefficient_mu 2.284
_exptl_absorpt_correction_type none
_exptl_crystal_colour colorless
_exptl_crystal_density_diffrn 1.286
_exptl_crystal_description block
_exptl_crystal_F_000 1620
_exptl_crystal_size_max 0.15
_exptl_crystal_size_mid 0.15
_exptl_crystal_size_min 0.14
_refine_diff_density_max 0.298
_refine_diff_density_min -0.313
_refine_diff_density_rms 0.042
_refine_ls_abs_structure_details
;
 Flack x determined using 1399 quotients [(I+)-(I-)]/[(I+)+(I-)]
 (Parsons, Flack and Wagner, Acta Cryst. B69 (2013) 249-259).
;
_refine_ls_abs_structure_Flack -0.011(6)
_refine_ls_extinction_method none
_refine_ls_goodness_of_fit_ref 1.031
_refine_ls_hydrogen_treatment constr
_refine_ls_matrix_type full
_refine_ls_number_parameters 190
_refine_ls_number_reflns 4041
_refine_ls_number_restraints 1
_refine_ls_restrained_S_all 1.030
_refine_ls_R_factor_all 0.0459
_refine_ls_R_factor_gt 0.0340
_refine_ls_shift/su_max 0.000
_refine_ls_shift/su_mean 0.000
_refine_ls_structure_factor_coef Fsqd
_refine_ls_weighting_details 'w=1/[\s^2^(Fo^2^)+(0.0346P)^2^+1.1322P] where P=(Fo^2^+2Fc^2^)/3'
_refine_ls_weighting_scheme calc
_refine_ls_wR_factor_gt 0.0685
_refine_ls_wR_factor_ref 0.0737
_reflns_Friedel_coverage 0.912
_reflns_Friedel_fraction_full 0.988
_reflns_Friedel_fraction_max 0.852
_reflns_number_gt 3435
_reflns_number_total 4041
_reflns_threshold_expression 'I > 2\s(I)'
_cod_data_source_file d2dt01379g2.cif
_cod_data_source_block c_CCDC2
_cod_depositor_comments 'Adding full bibliography for 7710524--7710527.cif.'
_cod_original_cell_volume 4046.5(7)
_cod_database_code 7710526
_shelx_shelxl_version_number 2014/7
_shelx_space_group_comment
;
The symmetry employed for this shelxl refinement is uniquely defined
by the following loop, which should always be used as a source of
symmetry information in preference to the above space-group names.
They are only intended as comments.
;

loop_
_space_group_symop_operation_xyz
'x, y, z'
'-y, x-y, z'
'-x+y, -x, z'
'x+2/3, y+1/3, z+1/3'
'-y+2/3, x-y+1/3, z+1/3'
'-x+y+2/3, -x+1/3, z+1/3'
'x+1/3, y+2/3, z+2/3'
'-y+1/3, x-y+2/3, z+2/3'
'-x+y+1/3, -x+2/3, z+2/3'

loop_
_atom_site_label
_atom_site_type_symbol
_atom_site_fract_x
_atom_site_fract_y
_atom_site_fract_z
_atom_site_U_iso_or_equiv
_atom_site_adp_type
_atom_site_occupancy
_atom_site_site_symmetry_order
_atom_site_calc_flag
_atom_site_refinement_flags_posn
_atom_site_refinement_flags_adp
_atom_site_refinement_flags_occupancy
_atom_site_disorder_assembly
_atom_site_disorder_group
N1 N 0.21211(18) 0.27323(18) 0.8122(5) 0.0572(10) Uani 1 1 d . . . . .
H1B H 0.1993 0.2433 0.8882 0.069 Uiso 1 1 calc R U . . .
H1C H 0.2343 0.3098 0.8517 0.069 Uiso 1 1 calc R U . . .
N2 N 0.16387(15) 0.20756(15) 0.5697(5) 0.0470(8) Uani 1 1 d . . . . .
H2B H 0.1592 0.2037 0.4516 0.056 Uiso 1 1 calc R U . . .
N3 N 0.21795(16) 0.31020(16) 0.5204(5) 0.0487(8) Uani 1 1 d . . . . .
H3B H 0.2512 0.3426 0.5487 0.058 Uiso 1 1 calc R U . . .
C1 C 0.0143(3) 0.1065(3) 1.0534(9) 0.0848(18) Uani 1 1 d . . . . .
H1A H 0.0054 0.0866 1.1669 0.102 Uiso 1 1 calc R U . . .
C2 C -0.0232(3) 0.1246(3) 0.9818(10) 0.0841(18) Uani 1 1 d . . . . .
H2A H -0.0586 0.1162 1.0443 0.101 Uiso 1 1 calc R U . . .
C3 C -0.0090(3) 0.1552(3) 0.8181(10) 0.0839(17) Uani 1 1 d . . . . .
H3A H -0.0341 0.1689 0.7711 0.101 Uiso 1 1 calc R U . . .
C4 C 0.0424(2) 0.1662(2) 0.7210(8) 0.0645(13) Uani 1 1 d . . . . .
H4A H 0.0516 0.1869 0.6089 0.077 Uiso 1 1 calc R U . . .
C5 C 0.07976(19) 0.14645(18) 0.7901(6) 0.0491(10) Uani 1 1 d . . . . .
C6 C 0.0658(2) 0.1175(2) 0.9577(7) 0.0661(13) Uani 1 1 d . . . . .
H6A H 0.0915 0.1051 1.0080 0.079 Uiso 1 1 calc R U . . .
C7 C 0.1124(3) 0.0983(2) 0.5481(8) 0.0707(14) Uani 1 1 d . . . . .
H7A H 0.0922 0.0611 0.6169 0.106 Uiso 1 1 calc R U . . .
H7B H 0.0849 0.0992 0.4588 0.106 Uiso 1 1 calc R U . . .
H7C H 0.1470 0.1010 0.4855 0.106 Uiso 1 1 calc R U . . .
C8 C 0.1333(2) 0.1518(2) 0.6800(7) 0.0495(10) Uani 1 1 d . . . . .
H8A H 0.1628 0.1514 0.7667 0.059 Uiso 1 1 calc R U . . .
C9 C 0.19776(18) 0.26307(18) 0.6345(6) 0.0418(9) Uani 1 1 d . . . . .
C10 C 0.2255(2) 0.3721(2) 0.2594(7) 0.0725(14) Uani 1 1 d . . . . .
H10A H 0.2067 0.3739 0.1463 0.109 Uiso 1 1 calc R U . . .
H10B H 0.2290 0.4032 0.3422 0.109 Uiso 1 1 calc R U . . .
H10C H 0.2652 0.3782 0.2331 0.109 Uiso 1 1 calc R U . . .
C11 C 0.1871(2) 0.3103(2) 0.3491(5) 0.0475(10) Uani 1 1 d . . . . .
H11A H 0.1857 0.2792 0.2660 0.057 Uiso 1 1 calc R U . . .
C12 C 0.1231(2) 0.29619(18) 0.3862(6) 0.0466(9) Uani 1 1 d . . . . .
C13 C 0.1098(2) 0.3218(2) 0.5347(7) 0.0575(11) Uani 1 1 d . . . . .
H13A H 0.1409 0.3482 0.6129 0.069 Uiso 1 1 calc R U . . .
C14 C 0.0517(3) 0.3090(3) 0.5685(9) 0.0747(15) Uani 1 1 d . . . . .
H14A H 0.0436 0.3269 0.6687 0.090 Uiso 1 1 calc R U . . .
C15 C 0.0056(3) 0.2702(3) 0.4560(9) 0.0773(16) Uani 1 1 d . . . . .
H15A H -0.0340 0.2607 0.4812 0.093 Uiso 1 1 calc R U . . .
C16 C 0.0177(2) 0.2452(3) 0.3058(9) 0.0786(16) Uani 1 1 d . . . . .
H16A H -0.0136 0.2195 0.2271 0.094 Uiso 1 1 calc R U . . .
C17 C 0.0763(2) 0.2582(2) 0.2710(7) 0.0621(12) Uani 1 1 d . . . . .
H17A H 0.0842 0.2411 0.1685 0.074 Uiso 1 1 calc R U . . .
Br1 Br 0.23335(2) 0.19431(2) 0.14068(6) 0.05355(13) Uani 1 1 d . . . . .

loop_
_atom_site_aniso_label
_atom_site_aniso_U_11
_atom_site_aniso_U_22
_atom_site_aniso_U_33
_atom_site_aniso_U_23
_atom_site_aniso_U_13
_atom_site_aniso_U_12
N1 0.070(3) 0.048(2) 0.049(2) 0.0035(17) -0.0074(18) 0.0261(19)
N2 0.047(2) 0.046(2) 0.0450(17) 0.0048(15) -0.0010(15) 0.0211(17)
N3 0.0406(19) 0.0431(19) 0.0503(19) 0.0029(16) -0.0016(15) 0.0117(15)
C1 0.064(4) 0.075(4) 0.085(4) 0.015(3) 0.024(3) 0.012(3)
C2 0.046(3) 0.062(3) 0.121(5) -0.010(3) 0.020(3) 0.010(3)
C3 0.050(3) 0.069(4) 0.134(6) 0.008(4) 0.007(3) 0.031(3)
C4 0.047(3) 0.056(3) 0.088(3) 0.011(2) 0.001(2) 0.024(2)
C5 0.040(2) 0.032(2) 0.068(3) 0.0037(19) 0.000(2) 0.0119(17)
C6 0.057(3) 0.058(3) 0.074(3) 0.015(3) 0.008(2) 0.022(3)
C7 0.080(4) 0.047(3) 0.085(4) -0.003(3) 0.000(3) 0.031(3)
C8 0.049(2) 0.042(2) 0.059(3) 0.0101(19) 0.001(2) 0.024(2)
C9 0.035(2) 0.042(2) 0.047(2) 0.0026(18) 0.0008(17) 0.0180(18)
C10 0.072(3) 0.069(3) 0.059(3) 0.023(2) 0.013(3) 0.023(3)
C11 0.055(3) 0.048(2) 0.038(2) 0.0040(17) 0.0012(19) 0.025(2)
C12 0.055(2) 0.038(2) 0.048(2) 0.0046(17) 0.0005(19) 0.024(2)
C13 0.066(3) 0.050(3) 0.059(3) -0.003(2) 0.002(2) 0.031(2)
C14 0.077(4) 0.074(4) 0.090(4) 0.001(3) 0.014(3) 0.052(3)
C15 0.064(3) 0.070(4) 0.111(5) 0.009(3) 0.007(3) 0.042(3)
C16 0.058(3) 0.069(4) 0.109(4) -0.007(3) -0.025(3) 0.032(3)
C17 0.068(3) 0.057(3) 0.065(3) -0.006(2) -0.011(2) 0.034(3)
Br1 0.0526(2) 0.0638(3) 0.04364(19) 0.0039(2) -0.0025(2) 0.0287(2)

loop_
_atom_type_symbol
_atom_type_description
_atom_type_scat_dispersion_real
_atom_type_scat_dispersion_imag
_atom_type_scat_source
C C 0.0033 0.0016 'International Tables Vol C Tables 4.2.6.8 and 6.1.1.4'
H H 0.0000 0.0000 'International Tables Vol C Tables 4.2.6.8 and 6.1.1.4'
Br Br -0.2901 2.4595 'International Tables Vol C Tables 4.2.6.8 and 6.1.1.4'
N N 0.0061 0.0033 'International Tables Vol C Tables 4.2.6.8 and 6.1.1.4'

loop_
_geom_angle_atom_site_label_1
_geom_angle_atom_site_label_2
_geom_angle_atom_site_label_3
_geom_angle
_geom_angle_site_symmetry_1
_geom_angle_site_symmetry_3
_geom_angle_publ_flag
C9 N1 H1B 120.0 . . ?
C9 N1 H1C 120.0 . . ?
H1B N1 H1C 120.0 . . ?
C9 N2 C8 126.2(4) . . ?
C9 N2 H2B 116.9 . . ?
C8 N2 H2B 116.9 . . ?
C9 N3 C11 124.0(3) . . ?
C9 N3 H3B 118.0 . . ?
C11 N3 H3B 118.0 . . ?
C2 C1 C6 119.9(6) . . ?
C2 C1 H1A 120.0 . . ?
C6 C1 H1A 120.0 . . ?
C1 C2 C3 119.7(5) . . ?
C1 C2 H2A 120.1 . . ?
C3 C2 H2A 120.1 . . ?
C2 C3 C4 120.6(5) . . ?
C2 C3 H3A 119.7 . . ?
C4 C3 H3A 119.7 . . ?
C5 C4 C3 120.0(5) . . ?
C5 C4 H4A 120.0 . . ?
C3 C4 H4A 120.0 . . ?
C6 C5 C4 118.6(5) . . ?
C6 C5 C8 119.3(4) . . ?
C4 C5 C8 122.0(4) . . ?
C5 C6 C1 121.1(5) . . ?
C5 C6 H6A 119.4 . . ?
C1 C6 H6A 119.4 . . ?
C8 C7 H7A 109.5 . . ?
C8 C7 H7B 109.5 . . ?
H7A C7 H7B 109.5 . . ?
C8 C7 H7C 109.5 . . ?
H7A C7 H7C 109.5 . . ?
H7B C7 H7C 109.5 . . ?
N2 C8 C7 107.7(4) . . ?
N2 C8 C5 112.7(4) . . ?
C7 C8 C5 110.5(4) . . ?
N2 C8 H8A 108.6 . . ?
C7 C8 H8A 108.6 . . ?
C5 C8 H8A 108.6 . . ?
N2 C9 N1 121.4(4) . . ?
N2 C9 N3 119.8(4) . . ?
N1 C9 N3 118.7(4) . . ?
C11 C10 H10A 109.5 . . ?
C11 C10 H10B 109.5 . . ?
H10A C10 H10B 109.5 . . ?
C11 C10 H10C 109.5 . . ?
H10A C10 H10C 109.5 . . ?
H10B C10 H10C 109.5 . . ?
N3 C11 C12 111.5(3) . . ?
N3 C11 C10 107.0(4) . . ?
C12 C11 C10 112.5(4) . . ?
N3 C11 H11A 108.6 . . ?
C12 C11 H11A 108.6 . . ?
C10 C11 H11A 108.6 . . ?
C17 C12 C13 118.0(4) . . ?
C17 C12 C11 120.9(4) . . ?
C13 C12 C11 121.1(4) . . ?
C14 C13 C12 121.1(5) . . ?
C14 C13 H13A 119.4 . . ?
C12 C13 H13A 119.4 . . ?
C15 C14 C13 120.2(5) . . ?
C15 C14 H14A 119.9 . . ?
C13 C14 H14A 119.9 . . ?
C14 C15 C16 119.9(5) . . ?
C14 C15 H15A 120.1 . . ?
C16 C15 H15A 120.1 . . ?
C15 C16 C17 120.1(5) . . ?
C15 C16 H16A 120.0 . . ?
C17 C16 H16A 120.0 . . ?
C12 C17 C16 120.7(5) . . ?
C12 C17 H17A 119.7 . . ?
C16 C17 H17A 119.7 . . ?

loop_
_geom_bond_atom_site_label_1
_geom_bond_atom_site_label_2
_geom_bond_distance
_geom_bond_site_symmetry_2
_geom_bond_publ_flag
N1 C9 1.324(5) . ?
N1 H1B 0.8600 . ?
N1 H1C 0.8600 . ?
N2 C9 1.318(5) . ?
N2 C8 1.466(5) . ?
N2 H2B 0.8600 . ?
N3 C9 1.328(5) . ?
N3 C11 1.466(5) . ?
N3 H3B 0.8600 . ?
C1 C2 1.354(9) . ?
C1 C6 1.380(8) . ?
C1 H1A 0.9300 . ?
C2 C3 1.361(9) . ?
C2 H2A 0.9300 . ?
C3 C4 1.384(7) . ?
C3 H3A 0.9300 . ?
C4 C5 1.371(6) . ?
C4 H4A 0.9300 . ?
C5 C6 1.368(7) . ?
C5 C8 1.524(7) . ?
C6 H6A 0.9300 . ?
C7 C8 1.521(7) . ?
C7 H7A 0.9600 . ?
C7 H7B 0.9600 . ?
C7 H7C 0.9600 . ?
C8 H8A 0.9800 . ?
C10 C11 1.519(6) . ?
C10 H10A 0.9600 . ?
C10 H10B 0.9600 . ?
C10 H10C 0.9600 . ?
C11 C12 1.504(6) . ?
C11 H11A 0.9800 . ?
C12 C17 1.376(6) . ?
C12 C13 1.382(6) . ?
C13 C14 1.368(7) . ?
C13 H13A 0.9300 . ?
C14 C15 1.360(8) . ?
C14 H14A 0.9300 . ?
C15 C16 1.368(8) . ?
C15 H15A 0.9300 . ?
C16 C17 1.378(8) . ?
C16 H16A 0.9300 . ?
C17 H17A 0.9300 . ?

loop_
_geom_hbond_atom_site_label_D
_geom_hbond_atom_site_label_H
_geom_hbond_atom_site_label_A
_geom_hbond_distance_DH
_geom_hbond_distance_HA
_geom_hbond_distance_DA
_geom_hbond_angle_DHA
_geom_hbond_site_symmetry_A
N1 H1B Br1 0.86 2.59 3.322(4) 143.6 1_556
N1 H1C Br1 0.86 2.74 3.527(4) 152.8 9
N2 H2B Br1 0.86 3.02 3.665(3) 133.8 .
N3 H3B Br1 0.86 2.74 3.434(3) 139.4 9
C8 H8A Br1 0.98 3.12 3.995(5) 149.1 1_556
C11 H11A Br1 0.98 3.09 3.978(5) 151.0 .
